data_2012107
loop_
_publ_author_name
'Husebye, Steinar'
'T\"ornroos, Karl W.'
'Haizhong, Zhu'

_publ_section_title
;
 Chlorotris(<i>N</i>,<i>N</i>'-dicyclohexylthiourea-<i>S</i>)tellurium(II)
 chloride, a tellurium complex with a TeClS~3~ coordination sphere
;
_journal_issue 7
_journal_name_full 'Acta Crystallographica Section C'
_journal_page_first 854
_journal_page_last 856
_journal_paper_doi 10.1107/S010827010100659X
_journal_volume 57
_journal_year 2001
_chemical_formula_moiety 'C39 H72 Cl N6 S3 Te + , Cl -'
_chemical_formula_sum 'C39 H72 Cl2 N6 S3 Te'
_chemical_formula_weight 919.71
_chemical_melting_point .415E-305
_chemical_name_systematic
;
Chlorotris(N,N'-dicyclohexylthiorea-S)tellurium(II) chloride
;
_space_group_IT_number 61
_symmetry_cell_setting orthorhombic
_symmetry_space_group_name_Hall '-P 2ac 2ab'
_symmetry_space_group_name_H-M 'P b c a'
_cell_angle_alpha 90
_cell_angle_beta 90
_cell_angle_gamma 90
_cell_formula_units_Z 8
_cell_length_a 20.1931(5)
_cell_length_b 20.2156(4)
_cell_length_c 23.1990(4)
_cell_measurement_reflns_used 8192
_cell_measurement_temperature 173(2)
_cell_measurement_theta_max 32.90
_cell_measurement_theta_min 1.67
_cell_volume 9470.2(3)
_computing_cell_refinement 'SAINT (Bruker, 1998)'
_computing_data_collection 'SMART (Bruker, 1999)'
_computing_data_reduction SAINT
_computing_molecular_graphics SHELXTL
_computing_publication_material SHELXTL
_computing_structure_refinement 'SHELXTL (Sheldrick, 2001)'
_computing_structure_solution 'SHELXS86 (Sheldrick, 1990)'
_diffrn_ambient_temperature 173(2)
_diffrn_measured_fraction_theta_full .961
_diffrn_measured_fraction_theta_max .97
_diffrn_measurement_device_type 'Bruker SMART 2K CCD'
_diffrn_measurement_method '\w scans'
_diffrn_radiation_monochromator graphite
_diffrn_radiation_source 'normal-focus sealed tube'
_diffrn_radiation_type MoK\a
_diffrn_radiation_wavelength .71073
_diffrn_reflns_av_R_equivalents .055
_diffrn_reflns_av_sigmaI/netI .045
_diffrn_reflns_limit_h_max 30
_diffrn_reflns_limit_h_min -30
_diffrn_reflns_limit_k_max 29
_diffrn_reflns_limit_k_min -30
_diffrn_reflns_limit_l_max 33
_diffrn_reflns_limit_l_min -34
_diffrn_reflns_number 124117
_diffrn_reflns_theta_full 30
_diffrn_reflns_theta_max 32.90
_diffrn_reflns_theta_min 1.67
_diffrn_standards_decay_% 0
_diffrn_standards_number 1188
_exptl_absorpt_coefficient_mu .906
_exptl_absorpt_correction_T_max .831
_exptl_absorpt_correction_T_min .809
_exptl_absorpt_correction_type numerical
_exptl_absorpt_process_details '(SHELXTL; Sheldrick, 2001)'
_exptl_crystal_colour yellow
_exptl_crystal_density_diffrn 1.290
_exptl_crystal_density_method 'not measured'
_exptl_crystal_description octahedron
_exptl_crystal_F_000 3856
_exptl_crystal_size_max .37
_exptl_crystal_size_mid .25
_exptl_crystal_size_min .22
_refine_diff_density_max .47
_refine_diff_density_min -.29
_refine_ls_extinction_method none
_refine_ls_goodness_of_fit_ref .919
_refine_ls_hydrogen_treatment constr
_refine_ls_matrix_type full
_refine_ls_number_parameters 460
_refine_ls_number_reflns 17005
_refine_ls_number_restraints 0
_refine_ls_restrained_S_all .919
_refine_ls_R_factor_all .076
_refine_ls_R_factor_gt .030
_refine_ls_shift/su_max .005
_refine_ls_shift/su_mean .000
_refine_ls_structure_factor_coef Fsqd
_refine_ls_weighting_details 'calc w = 1/[\s^2^(Fo^2^)+(0.0322P)^2^] where P=(Fo^2^+2Fc^2^)/3'
_refine_ls_weighting_scheme calc
_refine_ls_wR_factor_ref .066
_reflns_number_gt 10136
_reflns_number_total 17005
_reflns_threshold_expression I>2\s(I)
_cod_data_source_file sk1475.cif
_cod_data_source_block I
_cod_depositor_comments
;
The following automatic conversions were performed:
'_symmetry_cell_setting' value 'Orthorhombic' changed to 'orthorhombic'
according to '/home/saulius/struct/CIF-dictionaries/cif_core.dic'
dictionary named 'cif_core.dic' version 2.4.1 from 2010-06-29.

Automatic conversion script
Id: cif_fix_enum 1527 2010-12-29 10:47:43Z saulius 

The following automatic conversions were performed:

'_symmetry_cell_setting' value 'Orthorhombic' changed to
'orthorhombic' according to
/home/saulius/struct/CIF-dictionaries/cif_core.dic dictionary named
'cif_core.dic' version 2.4.1 from 2010-06-29.

Automatic conversion script
Id: cif_fix_values 1715 2011-07-08 13:25:40Z adriana 
;
_cod_database_code 2012107
_cod_database_fobs_code 2012107

loop_
_symmetry_equiv_pos_as_xyz
'x, y, z'
'-x+1/2, -y, z+1/2'
'-x, y+1/2, -z+1/2'
'x+1/2, -y+1/2, -z'
'-x, -y, -z'
'x-1/2, y, -z-1/2'
'x, -y-1/2, z-1/2'
'-x-1/2, y-1/2, z'

loop_
_atom_site_label
_atom_site_fract_x
_atom_site_fract_y
_atom_site_fract_z
_atom_site_U_iso_or_equiv
_atom_site_adp_type
_atom_site_calc_flag
_atom_site_refinement_flags
_atom_site_occupancy
_atom_site_disorder_assembly
_atom_site_disorder_group
_atom_site_type_symbol
Te .656148(5) .419956(5) .152223(4) .03465(3) Uani d . 1 . . Te
S1 .60668(2) .50599(2) .222202(16) .04977(11) Uani d . 1 . . S
S2 .558814(19) .33958(2) .178341(16) .04086(9) Uani d . 1 . . S
S3 .722615(18) .31793(2) .092726(15) .03654(9) Uani d . 1 . . S
Cl1 .74515(2) .50907(2) .120565(17) .04852(10) Uani d . 1 . . Cl
Cl2 .584896(19) .186503(19) .390211(14) .03861(8) Uani d . 1 . . Cl
N1 .50470(7) .57313(6) .17613(5) .0422(3) Uani d . 1 . . N
H1A .4903 .6088 .1584 .051 Uiso calc R 1 . . H
C1 .56897(9) .56059(8) .17323(6) .0419(4) Uani d . 1 . . C
N2 .60757(7) .59019(6) .13482(6) .0450(3) Uani d . 1 . . N
H2A .6505 .5897 .1415 .054 Uiso calc R 1 . . H
C2 .45503(8) .53249(8) .20658(6) .0411(4) Uani d . 1 . . C
H2B .4782 .5063 .2371 .049 Uiso calc R 1 . . H
N3 .65212(6) .26522(6) .22576(5) .0385(3) Uani d . 1 . . N
H3A .6643 .2601 .1896 .046 Uiso calc R 1 . . H
C3 .42358(8) .48461(9) .16450(7) .0471(4) Uani d . 1 . . C
H3B .4582 .4552 .1485 .056 Uiso calc R 1 . . H
H3C .4038 .5097 .1321 .056 Uiso calc R 1 . . H
N4 .56410(6) .28963(6) .28545(5) .0384(3) Uani d . 1 . . N
H4A .5796 .2596 .3094 .046 Uiso calc R 1 . . H
C4 .37006(10) .44279(10) .19335(8) .0635(5) Uani d . 1 . . C
H4B .3481 .4148 .1640 .076 Uiso calc R 1 . . H
H4C .3908 .4132 .2222 .076 Uiso calc R 1 . . H
N5 .69269(6) .35750(6) -.01440(5) .0433(3) Uani d . 1 . . N
H5A .6690 .3529 -.0460 .052 Uiso calc R 1 . . H
C5 .31860(10) .48602(12) .22278(8) .0698(6) Uani d . 1 . . C
H5B .2940 .5116 .1934 .084 Uiso calc R 1 . . H
H5C .2866 .4577 .2436 .084 Uiso calc R 1 . . H
N6 .63414(7) .26871(7) .01749(5) .0473(3) Uani d . 1 . . N
H6A .6170 .2686 -.0174 .057 Uiso calc R 1 . . H
C6 .35123(11) .53330(10) .26491(9) .0688(6) Uani d . 1 . . C
H6B .3720 .5077 .2965 .083 Uiso calc R 1 . . H
H6C .3171 .5624 .2821 .083 Uiso calc R 1 . . H
C7 .40392(11) .57586(9) .23543(9) .0709(7) Uani d . 1 . . C
H7A .3827 .6047 .2063 .085 Uiso calc R 1 . . H
H7B .4258 .6045 .2644 .085 Uiso calc R 1 . . H
C8 .58495(8) .62394(8) .08183(6) .0402(4) Uani d . 1 . . C
H8A .5508 .6576 .0924 .048 Uiso calc R 1 . . H
C9 .55427(9) .57453(8) .03950(7) .0464(4) Uani d . 1 . . C
H9A .5867 .5392 .0308 .056 Uiso calc R 1 . . H
H9B .5149 .5537 .0573 .056 Uiso calc R 1 . . H
C10 .53408(9) .60916(9) -.01627(7) .0512(4) Uani d . 1 . . C
H10A .4986 .6416 -.0079 .061 Uiso calc R 1 . . H
H10B .5162 .5761 -.0437 .061 Uiso calc R 1 . . H
C11 .59288(9) .64478(9) -.04386(7) .0531(5) Uani d . 1 . . C
H11A .6264 .6119 -.0560 .064 Uiso calc R 1 . . H
H11B .5778 .6688 -.0786 .064 Uiso calc R 1 . . H
C12 .62396(9) .69325(9) -.00183(8) .0536(5) Uani d . 1 . . C
H12A .5920 .7291 .0066 .064 Uiso calc R 1 . . H
H12B .6636 .7134 -.0198 .064 Uiso calc R 1 . . H
C13 .64395(8) .65927(9) .05464(8) .0497(4) Uani d . 1 . . C
H13A .6796 .6268 .0469 .060 Uiso calc R 1 . . H
H13B .6614 .6927 .0819 .060 Uiso calc R 1 . . H
C14 .59426(7) .29470(8) .23501(6) .0349(3) Uani d . 1 . . C
C15 .69785(7) .24027(8) .27046(6) .0370(3) Uani d . 1 . . C
H15A .6733 .2087 .2959 .044 Uiso calc R 1 . . H
C16 .75419(8) .20343(9) .24123(8) .0526(4) Uani d . 1 . . C
H16A .7770 .2334 .2139 .063 Uiso calc R 1 . . H
H16B .7362 .1656 .2191 .063 Uiso calc R 1 . . H
C17 .80408(10) .17791(11) .28630(9) .0684(6) Uani d . 1 . . C
H17A .7826 .1436 .3104 .082 Uiso calc R 1 . . H
H17B .8421 .1572 .2663 .082 Uiso calc R 1 . . H
C18 .82896(9) .23336(11) .32477(9) .0674(6) Uani d . 1 . . C
H18A .8580 .2146 .3550 .081 Uiso calc R 1 . . H
H18B .8557 .2646 .3015 .081 Uiso calc R 1 . . H
C19 .77275(9) .27026(10) .35276(7) .0557(5) Uani d . 1 . . C
H19A .7906 .3076 .3756 .067 Uiso calc R 1 . . H
H19B .7488 .2403 .3794 .067 Uiso calc R 1 . . H
C20 .72465(8) .29678(8) .30747(7) .0456(4) Uani d . 1 . . C
H20A .6874 .3196 .3268 .055 Uiso calc R 1 . . H
H20B .7477 .3293 .2826 .055 Uiso calc R 1 . . H
C21 .50724(7) .32912(8) .30557(6) .0374(3) Uani d . 1 . . C
H21A .4946 .3606 .2742 .045 Uiso calc R 1 . . H
C22 .44834(8) .28519(9) .31802(7) .0464(4) Uani d . 1 . . C
H22A .4610 .2511 .3466 .056 Uiso calc R 1 . . H
H22B .4347 .2623 .2822 .056 Uiso calc R 1 . . H
C23 .39024(9) .32563(10) .34138(8) .0568(5) Uani d . 1 . . C
H23A .3743 .3561 .3110 .068 Uiso calc R 1 . . H
H23B .3534 .2954 .3514 .068 Uiso calc R 1 . . H
C24 .40961(10) .36528(10) .39410(8) .0635(5) Uani d . 1 . . C
H24A .4202 .3348 .4262 .076 Uiso calc R 1 . . H
H24B .3719 .3933 .4062 .076 Uiso calc R 1 . . H
C25 .46926(10) .40882(10) .38163(9) .0668(6) Uani d . 1 . . C
H25A .4830 .4314 .4176 .080 Uiso calc R 1 . . H
H25B .4566 .4432 .3533 .080 Uiso calc R 1 . . H
C26 .52773(9) .36913(9) .35791(8) .0528(4) Uani d . 1 . . C
H26A .5640 .3997 .3472 .063 Uiso calc R 1 . . H
H26B .5446 .3390 .3882 .063 Uiso calc R 1 . . H
C27 .68024(7) .31447(8) .02781(6) .0362(3) Uani d . 1 . . C
C28 .74112(7) .41152(7) -.01438(6) .0367(3) Uani d . 1 . . C
H28A .7480 .4264 .0263 .044 Uiso calc R 1 . . H
C29 .71280(8) .46861(9) -.04848(8) .0546(5) Uani d . 1 . . C
H29A .6711 .4836 -.0302 .066 Uiso calc R 1 . . H
H29B .7023 .4536 -.0880 .066 Uiso calc R 1 . . H
C30 .76150(9) .52635(9) -.05136(9) .0630(5) Uani d . 1 . . C
H30A .7424 .5619 -.0755 .076 Uiso calc R 1 . . H
H30B .7683 .5443 -.0121 .076 Uiso calc R 1 . . H
C31 .82687(10) .50572(11) -.07596(9) .0675(6) Uani d . 1 . . C
H31A .8580 .5435 -.0751 .081 Uiso calc R 1 . . H
H31B .8211 .4919 -.1166 .081 Uiso calc R 1 . . H
C32 .85528(9) .44852(11) -.04109(11) .0756(7) Uani d . 1 . . C
H32A .8647 .4638 -.0014 .091 Uiso calc R 1 . . H
H32B .8976 .4341 -.0586 .091 Uiso calc R 1 . . H
C33 .80722(9) .38965(9) -.03875(9) .0585(5) Uani d . 1 . . C
H33A .8008 .3716 -.0780 .070 Uiso calc R 1 . . H
H33B .8261 .3543 -.0143 .070 Uiso calc R 1 . . H
C34 .60891(8) .21889(8) .05719(7) .0404(4) Uani d . 1 . . C
H34A .6212 .2324 .0972 .048 Uiso calc R 1 . . H
C35 .53411(8) .21638(8) .05333(9) .0534(5) Uani d . 1 . . C
H35A .5209 .2053 .0134 .064 Uiso calc R 1 . . H
H35B .5156 .2604 .0628 .064 Uiso calc R 1 . . H
C36 .50584(10) .16501(9) .09468(10) .0675(6) Uani d . 1 . . C
H36A .5152 .1787 .1348 .081 Uiso calc R 1 . . H
H36B .4572 .1628 .0898 .081 Uiso calc R 1 . . H
C37 .53518(9) .09730(9) .08417(11) .0700(6) Uani d . 1 . . C
H37A .5217 .0813 .0456 .084 Uiso calc R 1 . . H
H37B .5180 .0659 .1133 .084 Uiso calc R 1 . . H
C38 .61008(10) .09982(10) .08767(11) .0725(6) Uani d . 1 . . C
H38A .6284 .0556 .0785 .087 Uiso calc R 1 . . H
H38B .6235 .1113 .1275 .087 Uiso calc R 1 . . H
C39 .63862(9) .15079(9) .04575(9) .0591(5) Uani d . 1 . . C
H39A .6873 .1528 .0503 .071 Uiso calc R 1 . . H
H39B .6288 .1372 .0057 .071 Uiso calc R 1 . . H

loop_
_atom_site_aniso_label
_atom_site_aniso_U_11
_atom_site_aniso_U_22
_atom_site_aniso_U_33
_atom_site_aniso_U_12
_atom_site_aniso_U_13
_atom_site_aniso_U_23
Te .03150(5) .04802(6) .02443(4) -.00137(4) -.00503(4) .00449(4)
S1 .0625(3) .0582(3) .02862(18) .0089(2) .00225(18) -.00049(18)
S2 .03182(19) .0584(3) .03241(18) -.00061(18) -.00359(15) .01299(17)
S3 .02987(19) .0475(2) .03225(17) .00064(17) -.00586(14) .00238(16)
Cl1 .0380(2) .0654(3) .0421(2) -.0145(2) -.00347(16) -.00345(19)
Cl2 .03915(19) .0488(2) .02788(15) .00325(17) -.00153(14) .00699(15)
N1 .0515(8) .0399(8) .0351(6) .0019(6) .0102(6) .0044(6)
C1 .0535(11) .0408(9) .0313(7) .0009(8) .0067(7) -.0057(6)
N2 .0464(8) .0474(8) .0412(7) .0000(6) .0067(6) .0025(6)
C2 .0515(10) .0415(9) .0305(7) -.0014(7) .0065(7) .0064(6)
N3 .0360(7) .0507(8) .0288(6) .0055(6) .0010(5) .0041(5)
C3 .0457(10) .0584(11) .0371(8) -.0016(8) .0066(7) -.0030(7)
N4 .0328(7) .0472(8) .0352(6) .0067(6) .0033(5) .0137(6)
C4 .0646(12) .0775(14) .0483(10) -.0218(11) .0059(9) -.0041(10)
N5 .0471(8) .0523(9) .0305(6) -.0137(7) -.0109(6) .0037(6)
C5 .0503(11) .1038(18) .0552(11) -.0003(12) .0127(9) .0257(12)
N6 .0528(8) .0538(9) .0355(7) -.0170(7) -.0109(6) .0034(6)
C6 .0828(15) .0656(13) .0580(12) .0075(11) .0406(11) .0079(10)
C7 .0963(17) .0523(12) .0643(12) -.0012(11) .0509(12) -.0038(9)
C8 .0467(9) .0334(8) .0405(8) .0028(7) .0133(7) .0006(6)
C9 .0665(11) .0343(9) .0384(8) -.0046(8) .0132(8) -.0014(7)
C10 .0711(12) .0454(10) .0371(8) -.0002(9) .0101(8) -.0006(7)
C11 .0668(12) .0488(11) .0437(9) .0103(9) .0196(8) .0096(8)
C12 .0539(11) .0420(10) .0650(11) .0014(9) .0224(9) .0152(9)
C13 .0470(10) .0455(10) .0566(10) -.0024(8) .0146(8) .0061(8)
C14 .0328(8) .0398(9) .0321(7) -.0031(7) -.0019(6) .0048(6)
C15 .0341(8) .0406(9) .0365(7) .0021(7) .0004(6) .0106(6)
C16 .0476(10) .0601(12) .0502(10) .0153(9) .0065(8) .0072(9)
C17 .0557(12) .0766(15) .0727(13) .0312(11) .0079(10) .0204(11)
C18 .0418(11) .0916(17) .0689(13) .0041(10) -.0095(9) .0272(12)
C19 .0464(10) .0683(13) .0523(10) -.0061(9) -.0139(8) .0099(9)
C20 .0403(9) .0483(10) .0482(9) -.0010(8) -.0067(7) .0075(8)
C21 .0339(8) .0429(9) .0352(7) .0056(7) .0032(6) .0114(6)
C22 .0344(9) .0550(11) .0497(9) -.0044(8) .0004(7) -.0040(8)
C23 .0363(9) .0774(14) .0566(11) .0026(9) .0085(8) .0059(10)
C24 .0610(12) .0832(15) .0462(10) .0198(11) .0152(9) .0048(10)
C25 .0728(14) .0576(13) .0700(13) .0121(11) -.0039(11) -.0189(10)
C26 .0451(10) .0457(10) .0676(12) -.0036(8) -.0048(8) -.0094(9)
C27 .0329(8) .0432(9) .0326(7) -.0005(7) -.0019(6) -.0031(6)
C28 .0357(8) .0426(9) .0317(7) -.0048(7) -.0014(6) -.0019(6)
C29 .0396(10) .0565(12) .0677(12) -.0004(8) .0008(8) .0182(9)
C30 .0570(12) .0521(12) .0800(14) -.0012(9) .0037(10) .0189(10)
C31 .0641(13) .0747(15) .0636(12) -.0232(11) .0189(10) .0002(11)
C32 .0384(11) .0733(15) .1151(19) -.0036(10) .0181(11) -.0105(14)
C33 .0435(10) .0539(12) .0779(13) .0032(9) .0089(9) -.0100(10)
C34 .0395(9) .0400(9) .0416(8) -.0051(7) -.0043(7) .0020(7)
C35 .0411(10) .0371(10) .0820(13) .0053(8) -.0013(9) .0073(9)
C36 .0424(11) .0504(12) .1096(17) -.0014(9) .0146(11) .0081(11)
C37 .0517(12) .0391(11) .1193(19) -.0017(9) .0037(12) .0146(11)
C38 .0526(12) .0464(11) .1185(19) .0123(9) -.0041(12) .0187(12)
C39 .0374(10) .0574(12) .0825(14) .0085(8) .0032(9) -.0002(10)

loop_
_atom_type_symbol
_atom_type_description
_atom_type_scat_dispersion_real
_atom_type_scat_dispersion_imag
_atom_type_scat_source
C C .0033 .0016 'International Tables Vol C Tables 4.2.6.8 and 6.1.1.4'
H H .0000 .0000 'International Tables Vol C Tables 4.2.6.8 and 6.1.1.4'
N N .0061 .0033 'International Tables Vol C Tables 4.2.6.8 and 6.1.1.4'
S S .1246 .1234 'International Tables Vol C Tables 4.2.6.8 and 6.1.1.4'
Cl Cl .1484 .1585 'International Tables Vol C Tables 4.2.6.8 and 6.1.1.4'
Te Te -.5308 1.6751 'International Tables Vol C Tables 4.2.6.8 and 6.1.1.4'

loop_
_geom_angle_atom_site_label_1
_geom_angle_atom_site_label_2
_geom_angle_atom_site_label_3
_geom_angle
_geom_angle_publ_flag
S1 Te S2 88.971(15) yes
S1 Te S3 169.951(12) yes
S1 Te Cl1 88.782(15) yes
S2 Te S3 90.956(13) yes
S2 Te Cl1 174.031(13) yes
S3 Te Cl1 92.220(13) yes
Te S1 C1 100.63(5) yes
Te S2 C14 100.85(5) yes
Te S3 C27 102.70(5) yes
S1 C1 N1 120.81(12) yes
S1 C1 N2 117.57(13) yes
N1 C1 N2 121.58(15) yes
C1 N1 C2 125.70(14) ?
C1 N1 H1A 117.1 ?
C2 N1 H1A 117.1 ?
C1 N2 C8 125.82(15) ?
C1 N2 H2A 117.1 ?
C8 N2 H2A 117.1 ?
N1 C2 C7 110.67(13) ?
N1 C2 C3 109.39(12) ?
C7 C2 C3 111.73(16) ?
N1 C2 H2B 108.3 ?
C7 C2 H2B 108.3 ?
C3 C2 H2B 108.3 ?
C14 N3 C15 126.10(12) ?
C14 N3 H3A 117.0 ?
C15 N3 H3A 117.0 ?
C2 C3 C4 111.60(13) ?
C2 C3 H3B 109.3 ?
C4 C3 H3B 109.3 ?
C2 C3 H3C 109.3 ?
C4 C3 H3C 109.3 ?
H3B C3 H3C 108.0 ?
C14 N4 C21 126.62(12) ?
C14 N4 H4A 116.7 ?
C21 N4 H4A 116.7 ?
C5 C4 C3 111.25(17) ?
C5 C4 H4B 109.4 ?
C3 C4 H4B 109.4 ?
C5 C4 H4C 109.4 ?
C3 C4 H4C 109.4 ?
H4B C4 H4C 108.0 ?
C27 N5 C28 127.69(12) ?
C27 N5 H5A 116.2 ?
C28 N5 H5A 116.2 ?
C6 C5 C4 110.77(17) ?
C6 C5 H5B 109.5 ?
C4 C5 H5B 109.5 ?
C6 C5 H5C 109.5 ?
C4 C5 H5C 109.5 ?
H5B C5 H5C 108.1 ?
C27 N6 C34 127.59(13) ?
C27 N6 H6A 116.2 ?
C34 N6 H6A 116.2 ?
C5 C6 C7 111.61(16) ?
C5 C6 H6B 109.3 ?
C7 C6 H6B 109.3 ?
C5 C6 H6C 109.3 ?
C7 C6 H6C 109.3 ?
H6B C6 H6C 108.0 ?
C2 C7 C6 110.28(15) ?
C2 C7 H7A 109.6 ?
C6 C7 H7A 109.6 ?
C2 C7 H7B 109.6 ?
C6 C7 H7B 109.6 ?
H7A C7 H7B 108.1 ?
N2 C8 C13 108.58(13) ?
N2 C8 C9 110.93(12) ?
C13 C8 C9 110.86(13) ?
N2 C8 H8A 108.8 ?
C13 C8 H8A 108.8 ?
C9 C8 H8A 108.8 ?
C10 C9 C8 110.63(13) ?
C10 C9 H9A 109.5 ?
C8 C9 H9A 109.5 ?
C10 C9 H9B 109.5 ?
C8 C9 H9B 109.5 ?
H9A C9 H9B 108.1 ?
C9 C10 C11 111.30(15) ?
C9 C10 H10A 109.4 ?
C11 C10 H10A 109.4 ?
C9 C10 H10B 109.4 ?
C11 C10 H10B 109.4 ?
H10A C10 H10B 108.0 ?
C12 C11 C10 110.86(13) ?
C12 C11 H11A 109.5 ?
C10 C11 H11A 109.5 ?
C12 C11 H11B 109.5 ?
C10 C11 H11B 109.5 ?
H11A C11 H11B 108.1 ?
C11 C12 C13 111.62(14) ?
C11 C12 H12A 109.3 ?
C13 C12 H12A 109.3 ?
C11 C12 H12B 109.3 ?
C13 C12 H12B 109.3 ?
H12A C12 H12B 108.0 ?
C8 C13 C12 110.94(14) ?
C8 C13 H13A 109.5 ?
C12 C13 H13A 109.5 ?
C8 C13 H13B 109.5 ?
C12 C13 H13B 109.5 ?
H13A C13 H13B 108.0 ?
N3 C14 N4 120.85(13) yes
S2 C14 N3 118.07(11) yes
S2 C14 N4 121.08(11) yes
N3 C15 C16 108.79(12) ?
N3 C15 C20 111.13(12) ?
C16 C15 C20 110.61(13) ?
N3 C15 H15A 108.8 ?
C16 C15 H15A 108.8 ?
C20 C15 H15A 108.8 ?
C15 C16 C17 110.54(14) ?
C15 C16 H16A 109.5 ?
C17 C16 H16A 109.5 ?
C15 C16 H16B 109.5 ?
C17 C16 H16B 109.5 ?
H16A C16 H16B 108.1 ?
C18 C17 C16 111.59(16) ?
C18 C17 H17A 109.3 ?
C16 C17 H17A 109.3 ?
C18 C17 H17B 109.3 ?
C16 C17 H17B 109.3 ?
H17A C17 H17B 108.0 ?
C19 C18 C17 111.71(16) ?
C19 C18 H18A 109.3 ?
C17 C18 H18A 109.3 ?
C19 C18 H18B 109.3 ?
C17 C18 H18B 109.3 ?
H18A C18 H18B 107.9 ?
C18 C19 C20 110.88(15) ?
C18 C19 H19A 109.5 ?
C20 C19 H19A 109.5 ?
C18 C19 H19B 109.5 ?
C20 C19 H19B 109.5 ?
H19A C19 H19B 108.1 ?
C15 C20 C19 110.44(14) ?
C15 C20 H20A 109.6 ?
C19 C20 H20A 109.6 ?
C15 C20 H20B 109.6 ?
C19 C20 H20B 109.6 ?
H20A C20 H20B 108.1 ?
N4 C21 C22 110.80(13) ?
N4 C21 C26 109.25(13) ?
C22 C21 C26 112.02(13) ?
N4 C21 H21A 108.2 ?
C22 C21 H21A 108.2 ?
C26 C21 H21A 108.2 ?
C21 C22 C23 110.93(14) ?
C21 C22 H22A 109.5 ?
C23 C22 H22A 109.5 ?
C21 C22 H22B 109.5 ?
C23 C22 H22B 109.5 ?
H22A C22 H22B 108.0 ?
C24 C23 C22 111.79(15) ?
C24 C23 H23A 109.3 ?
C22 C23 H23A 109.3 ?
C24 C23 H23B 109.3 ?
C22 C23 H23B 109.3 ?
H23A C23 H23B 107.9 ?
C23 C24 C25 110.95(15) ?
C23 C24 H24A 109.5 ?
C25 C24 H24A 109.5 ?
C23 C24 H24B 109.5 ?
C25 C24 H24B 109.5 ?
H24A C24 H24B 108.0 ?
C24 C25 C26 112.12(16) ?
C24 C25 H25A 109.2 ?
C26 C25 H25A 109.2 ?
C24 C25 H25B 109.2 ?
C26 C25 H25B 109.2 ?
H25A C25 H25B 107.9 ?
C21 C26 C25 110.92(15) ?
C21 C26 H26A 109.5 ?
C25 C26 H26A 109.5 ?
C21 C26 H26B 109.5 ?
C25 C26 H26B 109.5 ?
H26A C26 H26B 108.0 ?
S3 C27 N5 121.23(12) yes
S3 C27 N6 121.90(12) yes
N5 C27 N6 116.87(13) yes
N5 C28 C29 108.43(12) ?
N5 C28 C33 111.72(13) ?
C29 C28 C33 111.14(14) ?
N5 C28 H28A 108.5 ?
C29 C28 H28A 108.5 ?
C33 C28 H28A 108.5 ?
C28 C29 C30 111.27(14) ?
C28 C29 H29A 109.4 ?
C30 C29 H29A 109.4 ?
C28 C29 H29B 109.4 ?
C30 C29 H29B 109.4 ?
H29A C29 H29B 108.0 ?
C31 C30 C29 111.80(17) ?
C31 C30 H30A 109.3 ?
C29 C30 H30A 109.3 ?
C31 C30 H30B 109.3 ?
C29 C30 H30B 109.3 ?
H30A C30 H30B 107.9 ?
C30 C31 C32 109.94(16) ?
C30 C31 H31A 109.7 ?
C32 C31 H31A 109.7 ?
C30 C31 H31B 109.7 ?
C32 C31 H31B 109.7 ?
H31A C31 H31B 108.2 ?
C31 C32 C33 111.64(17) ?
C31 C32 H32A 109.3 ?
C33 C32 H32A 109.3 ?
C31 C32 H32B 109.3 ?
C33 C32 H32B 109.3 ?
H32A C32 H32B 108.0 ?
C28 C33 C32 110.08(15) ?
C28 C33 H33A 109.6 ?
C32 C33 H33A 109.6 ?
C28 C33 H33B 109.6 ?
C32 C33 H33B 109.6 ?
H33A C33 H33B 108.2 ?
N6 C34 C35 109.56(13) ?
N6 C34 C39 112.11(14) ?
C35 C34 C39 110.62(14) ?
N6 C34 H34A 108.1 ?
C35 C34 H34A 108.1 ?
C39 C34 H34A 108.1 ?
C34 C35 C36 111.05(14) ?
C34 C35 H35A 109.4 ?
C36 C35 H35A 109.4 ?
C34 C35 H35B 109.4 ?
C36 C35 H35B 109.4 ?
H35A C35 H35B 108.0 ?
C37 C36 C35 111.63(17) ?
C37 C36 H36A 109.3 ?
C35 C36 H36A 109.3 ?
C37 C36 H36B 109.3 ?
C35 C36 H36B 109.3 ?
H36A C36 H36B 108.0 ?
C36 C37 C38 110.62(16) ?
C36 C37 H37A 109.5 ?
C38 C37 H37A 109.5 ?
C36 C37 H37B 109.5 ?
C38 C37 H37B 109.5 ?
H37A C37 H37B 108.1 ?
C37 C38 C39 111.39(16) ?
C37 C38 H38A 109.3 ?
C39 C38 H38A 109.3 ?
C37 C38 H38B 109.3 ?
C39 C38 H38B 109.3 ?
H38A C38 H38B 108.0 ?
C34 C39 C38 110.44(15) ?
C34 C39 H39A 109.6 ?
C38 C39 H39A 109.6 ?
C34 C39 H39B 109.6 ?
C38 C39 H39B 109.6 ?
H39A C39 H39B 108.1 ?

loop_
_geom_bond_atom_site_label_1
_geom_bond_atom_site_label_2
_geom_bond_site_symmetry_2
_geom_bond_distance
_geom_bond_publ_flag
Te S1 . 2.5803(4) yes
Te S2 . 2.6211(4) yes
Te S3 . 2.8214(4) yes
Te Cl1 . 2.6485(4) yes
S1 C1 . 1.7576(17) yes
N1 C1 . 1.324(2) yes
N1 H1A . .8800 ?
N1 C2 . 1.4766(19) yes
N2 C1 . 1.326(2) yes
N2 C8 . 1.478(2) yes
N2 H2A . .8800 ?
S2 C14 . 1.7504(14) yes
N3 C14 . 1.3290(18) yes
N3 H3A . .8800 ?
N3 C15 . 1.4774(17) yes
S3 C27 . 1.7336(14) yes
N4 C14 . 1.3232(17) yes
N4 C21 . 1.4743(19) yes
N4 H4A . .8800 ?
N5 C27 . 1.3337(18) yes
N5 C28 . 1.4660(19) yes
N5 H5A . .8800 ?
N6 C27 . 1.3341(19) yes
N6 C34 . 1.4568(19) yes
N6 H6A . .8800 ?
C2 C7 . 1.511(2) ?
C2 C3 . 1.514(2) ?
C2 H2B . 1.0000 ?
C3 C4 . 1.527(2) ?
C3 H3B . .9900 ?
C3 H3C . .9900 ?
C4 C5 . 1.520(3) ?
C4 H4B . .9900 ?
C4 H4C . .9900 ?
C5 C6 . 1.518(3) ?
C5 H5B . .9900 ?
C5 H5C . .9900 ?
C6 C7 . 1.530(2) ?
C6 H6B . .9900 ?
C6 H6C . .9900 ?
C7 H7A . .9900 ?
C7 H7B . .9900 ?
C8 C13 . 1.526(2) ?
C8 C9 . 1.532(2) ?
C8 H8A . 1.0000 ?
C9 C10 . 1.527(2) ?
C9 H9A . .9900 ?
C9 H9B . .9900 ?
C10 C11 . 1.529(2) ?
C10 H10A . .9900 ?
C10 H10B . .9900 ?
C11 C12 . 1.518(3) ?
C11 H11A . .9900 ?
C11 H11B . .9900 ?
C12 C13 . 1.533(2) ?
C12 H12A . .9900 ?
C12 H12B . .9900 ?
C13 H13A . .9900 ?
C13 H13B . .9900 ?
C15 C16 . 1.519(2) ?
C15 C20 . 1.528(2) ?
C15 H15A . 1.0000 ?
C16 C17 . 1.541(2) ?
C16 H16A . .9900 ?
C16 H16B . .9900 ?
C17 C18 . 1.518(3) ?
C17 H17A . .9900 ?
C17 H17B . .9900 ?
C18 C19 . 1.505(3) ?
C18 H18A . .9900 ?
C18 H18B . .9900 ?
C19 C20 . 1.528(2) ?
C19 H19A . .9900 ?
C19 H19B . .9900 ?
C20 H20A . .9900 ?
C20 H20B . .9900 ?
C21 C22 . 1.512(2) ?
C21 C26 . 1.517(2) ?
C21 H21A . 1.0000 ?
C22 C23 . 1.529(2) ?
C22 H22A . .9900 ?
C22 H22B . .9900 ?
C23 C24 . 1.514(3) ?
C23 H23A . .9900 ?
C23 H23B . .9900 ?
C24 C25 . 1.520(3) ?
C24 H24A . .9900 ?
C24 H24B . .9900 ?
C25 C26 . 1.530(3) ?
C25 H25A . .9900 ?
C25 H25B . .9900 ?
C26 H26A . .9900 ?
C26 H26B . .9900 ?
C28 C29 . 1.511(2) ?
C28 C33 . 1.516(2) ?
C28 H28A . 1.0000 ?
C29 C30 . 1.528(2) ?
C29 H29A . .9900 ?
C29 H29B . .9900 ?
C30 C31 . 1.497(3) ?
C30 H30A . .9900 ?
C30 H30B . .9900 ?
C31 C32 . 1.523(3) ?
C31 H31A . .9900 ?
C31 H31B . .9900 ?
C32 C33 . 1.537(3) ?
C32 H32A . .9900 ?
C32 H32B . .9900 ?
C33 H33A . .9900 ?
C33 H33B . .9900 ?
C34 C35 . 1.514(2) ?
C34 C39 . 1.525(2) ?
C34 H34A . 1.0000 ?
C35 C36 . 1.525(2) ?
C35 H35A . .9900 ?
C35 H35B . .9900 ?
C36 C37 . 1.511(3) ?
C36 H36A . .9900 ?
C36 H36B . .9900 ?
C37 C38 . 1.515(3) ?
C37 H37A . .9900 ?
C37 H37B . .9900 ?
C38 C39 . 1.530(3) ?
C38 H38A . .9900 ?
C38 H38B . .9900 ?
C39 H39A . .9900 ?
C39 H39B . .9900 ?

loop_
_geom_hbond_atom_site_label_D
_geom_hbond_atom_site_label_H
_geom_hbond_atom_site_label_A
_geom_hbond_site_symmetry_A
_geom_hbond_distance_DH
_geom_hbond_distance_HA
_geom_hbond_distance_DA
_geom_hbond_angle_DHA
_geom_hbond_publ_flag
N2 H2A Cl1 . .88 2.56 3.2431(15) 135 yes
N3 H3A S3 . .88 2.79 3.5618(12) 147 yes
N1 H1A Cl2 3_655 .88 2.46 3.3007(14) 160 yes
N4 H4A Cl2 . .88 2.39 3.2294(12) 160 yes
N5 H5A Cl2 7_565 .88 2.39 3.2290(13) 160 yes
N6 H6A Cl2 7_565 .88 2.42 3.2445(13) 157 yes

loop_
_geom_torsion_atom_site_label_1
_geom_torsion_atom_site_label_2
_geom_torsion_atom_site_label_3
_geom_torsion_atom_site_label_4
_geom_torsion
S2 Te S1 C1 -102.77(6)
Cl1 Te S1 C1 71.70(6)
S3 Te S1 C1 167.56(9)
S1 Te S2 C14 -92.25(5)
Cl1 Te S2 C14 -160.16(13)
S3 Te S2 C14 77.70(5)
S1 Te S3 C27 167.79(9)
S2 Te S3 C27 78.29(6)
Cl1 Te S3 C27 -96.66(6)
C2 N1 C1 N2 164.29(14)
C2 N1 C1 S1 -18.0(2)
Te S1 C1 N1 121.89(12)
Te S1 C1 N2 -60.32(13)
N1 C1 N2 C8 -18.4(2)
S1 C1 N2 C8 163.83(12)
C1 N1 C2 C7 141.83(17)
C1 N1 C2 C3 -94.65(18)
N1 C2 C3 C4 -178.12(14)
C7 C2 C3 C4 -55.2(2)
C2 C3 C4 C5 54.4(2)
C3 C4 C5 C6 -54.8(2)
C4 C5 C6 C7 56.2(2)
N1 C2 C7 C6 177.85(16)
C3 C2 C7 C6 55.7(2)
C5 C6 C7 C2 -56.5(2)
C1 N2 C8 C13 172.13(15)
C1 N2 C8 C9 -65.8(2)
N2 C8 C9 C10 -177.28(13)
C13 C8 C9 C10 -56.55(19)
C8 C9 C10 C11 56.54(19)
C9 C10 C11 C12 -55.90(19)
C10 C11 C12 C13 55.2(2)
N2 C8 C13 C12 177.99(13)
C9 C8 C13 C12 55.89(19)
C11 C12 C13 C8 -55.56(19)
C21 N4 C14 N3 167.52(14)
C21 N4 C14 S2 -13.2(2)
C15 N3 C14 N4 -17.5(2)
C15 N3 C14 S2 163.20(12)
Te S2 C14 N4 126.50(12)
Te S2 C14 N3 -54.17(12)
C14 N3 C15 C16 173.70(15)
C14 N3 C15 C20 -64.28(19)
N3 C15 C16 C17 178.65(15)
C20 C15 C16 C17 56.32(19)
C15 C16 C17 C18 -54.5(2)
C16 C17 C18 C19 54.4(2)
C17 C18 C19 C20 -55.8(2)
N3 C15 C20 C19 -179.01(13)
C16 C15 C20 C19 -58.06(18)
C18 C19 C20 C15 57.5(2)
C14 N4 C21 C22 119.06(16)
C14 N4 C21 C26 -117.05(17)
N4 C21 C22 C23 177.54(13)
C26 C21 C22 C23 55.26(18)
C21 C22 C23 C24 -55.4(2)
C22 C23 C24 C25 54.9(2)
C23 C24 C25 C26 -54.4(2)
N4 C21 C26 C25 -177.76(14)
C22 C21 C26 C25 -54.6(2)
C24 C25 C26 C21 54.1(2)
C28 N5 C27 N6 -179.12(14)
C28 N5 C27 S3 .5(2)
C34 N6 C27 N5 -176.22(15)
C34 N6 C27 S3 4.2(2)
Te S3 C27 N5 80.20(13)
Te S3 C27 N6 -100.19(14)
C27 N5 C28 C29 -145.37(16)
C27 N5 C28 C33 91.81(19)
N5 C28 C29 C30 -178.76(15)
C33 C28 C29 C30 -55.6(2)
C28 C29 C30 C31 56.2(2)
C29 C30 C31 C32 -56.1(2)
C30 C31 C32 C33 56.7(2)
N5 C28 C33 C32 176.88(16)
C29 C28 C33 C32 55.6(2)
C31 C32 C33 C28 -56.5(2)
C27 N6 C34 C35 134.77(17)
C27 N6 C34 C39 -102.0(2)
N6 C34 C35 C36 -179.60(15)
C39 C34 C35 C36 56.3(2)
C34 C35 C36 C37 -56.1(2)
C35 C36 C37 C38 55.5(3)
C36 C37 C38 C39 -55.9(3)
N6 C34 C39 C38 -179.12(15)
C35 C34 C39 C38 -56.5(2)
C37 C38 C39 C34 56.6(2)
